data_7705025
loop_
_publ_author_name
'Liu, Xiaoshuang'
'Xue, Chaozhuang'
'Wang, Xiang'
'Zhang, Jiaxu'
'Wu, Tao'

_publ_section_title
;
 Controllable incorporation of 1,2,4-triazolate into cluster-based
 metal-chalcogenide frameworks.
;
_journal_issue 33
_journal_name_full 'Dalton transactions (Cambridge, England : 2003)'
_journal_page_first 11489
_journal_page_last 11492
_journal_paper_doi 10.1039/d0dt02492a
_journal_volume 49
_journal_year 2020
_chemical_formula_moiety 'C2 H2 In10 N3 S17, 5(C9 H17 N2)'
_chemical_formula_sum 'C47 H87 In10 N13 S17'
_chemical_formula_weight 2527.51
_chemical_name_systematic SCIF-2
_space_group_crystal_system orthorhombic
_space_group_IT_number 61
_space_group_name_Hall '-P 2ac 2ab'
_space_group_name_H-M_alt 'P b c a'
_atom_sites_solution_hydrogens geom
_audit_creation_date 2018-09-07
_audit_creation_method
;
Olex2 1.2
(compiled 2018.05.29 svn.r3508 for OlexSys, GUI svn.r5506)
;
_audit_update_record
;
2020-07-14 deposited with the CCDC.	2020-08-03 downloaded from the CCDC.
;
_cell_angle_alpha 90.00(3)
_cell_angle_beta 90.00(3)
_cell_angle_gamma 90.00(3)
_cell_formula_units_Z 8
_cell_length_a 20.887(4)
_cell_length_b 22.592(5)
_cell_length_c 33.244(7)
_cell_measurement_reflns_used 9948
_cell_measurement_temperature 120(2)
_cell_measurement_theta_max 23.25
_cell_measurement_theta_min 2.39
_cell_volume 15687(6)
_computing_cell_refinement 'SAINT v8.37A (Bruker, 2015)'
_computing_data_collection 'Bruker APEX2'
_computing_data_reduction 'SAINT v8.37A (Bruker, 2015)'
_computing_molecular_graphics 'Olex2 (Dolomanov et al., 2009)'
_computing_publication_material 'Olex2 (Dolomanov et al., 2009)'
_computing_structure_refinement 'ShelXL (Sheldrick, 2015)'
_computing_structure_solution 'SHELXT 2014/5 (Sheldrick, 2014)'
_diffrn_ambient_temperature 120.0
_diffrn_measured_fraction_theta_full 0.998
_diffrn_measured_fraction_theta_max 0.998
_diffrn_measurement_device_type 'Bruker APEX-II CCD'
_diffrn_measurement_method '\f and \w scans'
_diffrn_radiation_type MoK\a
_diffrn_radiation_wavelength 0.71073
_diffrn_reflns_av_R_equivalents 0.0659
_diffrn_reflns_av_unetI/netI 0.0279
_diffrn_reflns_Laue_measured_fraction_full 0.998
_diffrn_reflns_Laue_measured_fraction_max 0.998
_diffrn_reflns_limit_h_max 23
_diffrn_reflns_limit_h_min -23
_diffrn_reflns_limit_k_max 25
_diffrn_reflns_limit_k_min -23
_diffrn_reflns_limit_l_max 36
_diffrn_reflns_limit_l_min -36
_diffrn_reflns_number 122997
_diffrn_reflns_point_group_measured_fraction_full 0.998
_diffrn_reflns_point_group_measured_fraction_max 0.998
_diffrn_reflns_theta_full 23.260
_diffrn_reflns_theta_max 23.260
_diffrn_reflns_theta_min 2.451
_diffrn_standards_number 0
_exptl_absorpt_coefficient_mu 3.376
_exptl_absorpt_correction_T_max 0.603
_exptl_absorpt_correction_T_min 0.449
_exptl_absorpt_correction_type multi-scan
_exptl_absorpt_process_details
;
SADABS-2016/2 (Bruker,2016/2) was used for absorption correction.
wR2(int) was 0.1803 before and 0.0659 after correction.
The Ratio of minimum to maximum transmission is 0.7494.
The \l/2 correction factor is Not present.
;
_exptl_crystal_colour colourless
_exptl_crystal_colour_primary colourless
_exptl_crystal_density_diffrn 2.140
_exptl_crystal_description block
_exptl_crystal_F_000 9776
_exptl_crystal_size_max 0.3
_exptl_crystal_size_mid 0.2
_exptl_crystal_size_min 0.15
_refine_diff_density_max 0.805
_refine_diff_density_min -0.533
_refine_diff_density_rms 0.108
_refine_ls_extinction_method none
_refine_ls_goodness_of_fit_ref 1.150
_refine_ls_hydrogen_treatment constr
_refine_ls_matrix_type full
_refine_ls_number_parameters 784
_refine_ls_number_reflns 11246
_refine_ls_number_restraints 0
_refine_ls_restrained_S_all 1.150
_refine_ls_R_factor_all 0.0323
_refine_ls_R_factor_gt 0.0274
_refine_ls_shift/su_max 0.003
_refine_ls_shift/su_mean 0.000
_refine_ls_structure_factor_coef Fsqd
_refine_ls_weighting_details 'w=1/[\s^2^(Fo^2^)+(0.0055P)^2^+55.8658P] where P=(Fo^2^+2Fc^2^)/3'
_refine_ls_weighting_scheme calc
_refine_ls_wR_factor_gt 0.0504
_refine_ls_wR_factor_ref 0.0517
_reflns_Friedel_coverage 0.000
_reflns_number_gt 10300
_reflns_number_total 11246
_reflns_threshold_expression 'I > 2\s(I)'
_cod_data_source_file d0dt02492a2.cif
_cod_data_source_block SCTF-2
_cod_depositor_comments 'Adding full bibliography for 7705025.cif.'
_cod_database_code 7705025
_shelx_shelxl_version_number 2018/3
_shelx_space_group_comment
;
The symmetry employed for this shelxl refinement is uniquely defined
by the following loop, which should always be used as a source of
symmetry information in preference to the above space-group names.
They are only intended as comments.
;
_olex2_refinement_description
;
1. Fixed Uiso
 At 1.2 times of:
  All C(H) groups, All C(H,H) groups, All N(H) groups
2.a Secondary CH2 refined with riding coordinates:
 C014(H01,H), C016(H01A,H01B), C01A(H0AA,HA), C01B(H1AA,HB), C01C(H01M,H01N),
 C01D(H01C,H01D), C01E(H2AA,HC), C01F(H3AA,HD), C01G(H7AA,HE), C01H(H4AA,HF),
 C01K(H8AA,HG), C01L(H01E,H01F), C01M(H01O,H01P), C01N(H5AA,HH), C01O(H01Q,
 H01R), C01P(H01S,H01T), C01Q(H9AA,HI), C01R(H01G,H01H), C01T(H01U,H01V),
 C01U(H01W,H01X), C01V(H01Y,HJ), C01W(H6AA,HK), C01X(H01I,H01J), C01Y(H01Z,HL),
 C01Z(H01K,H01L), C020(H02E,H02F), C021(H02A,H02B), C022(H02G,H02H), C023(H02I,
 H02J), C024(H02K,H02L), C025(H02O,H02P), C026(H02C,H02D), C027(H02M,H02N),
 C028(H02Q,H02R), C029(H02S,H02T), C02A(H02U,H02V), C02C(H02W,H02X), C02D(H02Y,
 HM), C02E(H02Z,HN), C02F(H02,HO)
2.b Aromatic/amide H refined with riding coordinates:
 C1(H1), N2(H2), N00U(H00U), N00V(H00V), N011(H011), N1I(H1I), C1W(H1W)
;
_olex2_submission_special_instructions 'No special instructions were received'

loop_
_space_group_symop_operation_xyz
'x, y, z'
'-x+1/2, -y, z+1/2'
'-x, y+1/2, -z+1/2'
'x+1/2, -y+1/2, -z'
'-x, -y, -z'
'x-1/2, y, -z-1/2'
'x, -y-1/2, z-1/2'
'-x-1/2, y-1/2, z'

loop_
_atom_site_label
_atom_site_type_symbol
_atom_site_fract_x
_atom_site_fract_y
_atom_site_fract_z
_atom_site_U_iso_or_equiv
_atom_site_adp_type
_atom_site_occupancy
_atom_site_site_symmetry_order
_atom_site_calc_flag
_atom_site_refinement_flags_posn
_atom_site_refinement_flags_adp
_atom_site_refinement_flags_occupancy
_atom_site_disorder_assembly
_atom_site_disorder_group
In01 In 0.71172(2) 0.17907(2) 0.43696(2) 0.01055(8) Uani 1 1 d . . . . .
In1 In 0.54082(2) 0.80579(2) 0.80168(2) 0.01172(8) Uani 1 1 d . . . . .
C1 C 0.6249(3) 0.5398(3) 0.68017(17) 0.0398(18) Uani 1 1 d . . . . .
H1 H 0.649579 0.523425 0.658912 0.048 Uiso 1 1 calc R . . . .
N1 N 0.8549(2) 0.6274(2) 0.74059(13) 0.0246(11) Uani 1 1 d . . . . .
In02 In 0.69759(2) 0.73347(2) 0.85441(2) 0.01047(8) Uani 1 1 d . . . . .
In2 In 0.51780(2) 0.66895(2) 0.88231(2) 0.01107(8) Uani 1 1 d . . . . .
N2 N 0.6149(2) 0.0039(2) 0.35786(13) 0.0250(11) Uani 1 1 d . . . . .
H2 H 0.604067 -0.028683 0.370634 0.030 Uiso 1 1 calc R . . . .
In03 In 0.35750(2) 0.39805(2) 0.61244(2) 0.01066(8) Uani 1 1 d . . . . .
In04 In 0.55138(2) 0.19900(2) 0.51331(2) 0.01076(8) Uani 1 1 d . . . . .
In05 In 0.87731(2) 0.24060(2) 0.46660(2) 0.01101(8) Uani 1 1 d . . . . .
In06 In 0.59935(2) 0.65384(2) 0.78106(2) 0.01186(8) Uani 1 1 d . . . . .
In07 In 0.51104(2) 0.44993(2) 0.65973(2) 0.01241(8) Uani 1 1 d . . . . .
In09 In 0.53669(2) 0.33073(2) 0.58408(2) 0.01092(8) Uani 1 1 d . . . . .
S00B S 0.80365(6) 0.75839(6) 0.87652(4) 0.0134(3) Uani 1 1 d . . . . .
S00C S 0.60369(6) 0.14893(6) 0.45669(3) 0.0124(3) Uani 1 1 d . . . . .
S00D S 0.25437(6) 0.41826(6) 0.58451(4) 0.0157(3) Uani 1 1 d . . . . .
S00E S 0.65002(6) 0.82851(5) 0.82868(3) 0.0126(3) Uani 1 1 d . . . . .
S00F S 0.94656(6) 0.27944(6) 0.51774(3) 0.0134(3) Uani 1 1 d . . . . .
S00G S 0.71000(6) 0.66180(6) 0.80041(4) 0.0164(3) Uani 1 1 d . . . . .
S00H S 0.58854(6) 0.42056(6) 0.60907(4) 0.0166(3) Uani 1 1 d . . . . .
S00I S 0.41079(6) 0.48892(6) 0.63459(4) 0.0156(3) Uani 1 1 d . . . . .
S00J S 0.52447(6) 0.60290(6) 0.82467(4) 0.0138(3) Uani 1 1 d . . . . .
S00K S 0.42709(6) 0.35404(6) 0.55914(3) 0.0125(3) Uani 1 1 d . . . . .
S00L S 0.62915(6) 0.68826(5) 0.90766(4) 0.0129(3) Uani 1 1 d . . . . .
S00M S 0.55611(6) 0.73865(6) 0.74596(4) 0.0161(3) Uani 1 1 d . . . . .
S00N S 0.60593(6) 0.29013(6) 0.53363(4) 0.0151(3) Uani 1 1 d . . . . .
S00O S 0.49026(6) 0.89487(6) 0.77769(4) 0.0168(3) Uani 1 1 d . . . . .
S00P S 0.77043(6) 0.22611(6) 0.49139(4) 0.0202(3) Uani 1 1 d . . . . .
S00Q S 0.45601(6) 0.62215(6) 0.93388(4) 0.0164(3) Uani 1 1 d . . . . .
S00R S 0.47015(6) 0.76288(5) 0.85572(3) 0.0128(3) Uani 1 1 d . . . . .
N00S N 0.56297(19) 0.52629(18) 0.68613(11) 0.0146(9) Uani 1 1 d . . . . .
N00T N 0.59886(19) 0.58834(17) 0.73201(11) 0.0127(9) Uani 1 1 d . . . . .
N00U N 0.84416(19) 0.63224(19) 0.91497(13) 0.0208(10) Uani 1 1 d . . . . .
H00U H 0.838647 0.661081 0.897513 0.025 Uiso 1 1 calc R . . . .
N00V N 0.6387(2) 0.0230(2) 0.49317(12) 0.0215(10) Uani 1 1 d . . . . .
H00V H 0.637140 0.057725 0.481272 0.026 Uiso 1 1 calc R . . . .
N00X N 0.9116(2) 0.58621(19) 0.96022(12) 0.0187(10) Uani 1 1 d . . . . .
N00Y N 0.5928(2) 0.10167(19) 0.34507(12) 0.0201(10) Uani 1 1 d . . . . .
N010 N 0.6903(2) -0.0377(2) 0.53850(14) 0.0304(12) Uani 1 1 d . . . . .
N011 N 0.8826(2) 0.6164(2) 0.80724(13) 0.0302(12) Uani 1 1 d . . . . .
H011 H 0.880807 0.594237 0.828983 0.036 Uiso 1 1 calc R . . . .
C013 C 0.8994(2) 0.6293(2) 0.93439(14) 0.0146(11) Uani 1 1 d . . . . .
C014 C 0.7920(3) 0.5903(3) 0.92092(17) 0.0281(14) Uani 1 1 d . . . . .
H01 H 0.795409 0.557540 0.901288 0.034 Uiso 1 1 calc R . . . .
H H 0.750302 0.610339 0.916862 0.034 Uiso 1 1 calc R . . . .
C016 C 0.9178(3) 0.6720(3) 0.80928(15) 0.0252(13) Uani 1 1 d . . . . .
H01A H 0.963709 0.664851 0.803669 0.030 Uiso 1 1 calc R . . . .
H01B H 0.914039 0.689133 0.836589 0.030 Uiso 1 1 calc R . . . .
C018 C 0.6831(3) 0.0142(2) 0.52067(15) 0.0253(13) Uani 1 1 d . . . . .
C019 C 0.8530(2) 0.5973(2) 0.77430(15) 0.0219(13) Uani 1 1 d . . . . .
C01A C 0.7963(3) 0.5667(3) 0.96286(17) 0.0301(14) Uani 1 1 d . . . . .
H0AA H 0.764506 0.534581 0.966440 0.036 Uiso 1 1 calc R . . . .
HA H 0.786025 0.598573 0.982242 0.036 Uiso 1 1 calc R . . . .
C01B C 0.9490(2) 0.6745(2) 0.92508(16) 0.0203(12) Uani 1 1 d . . . . .
H1AA H 0.965249 0.691516 0.950548 0.024 Uiso 1 1 calc R . . . .
HB H 0.929244 0.706914 0.909360 0.024 Uiso 1 1 calc R . . . .
C01C C 0.5560(2) 0.1566(2) 0.35297(15) 0.0216(12) Uani 1 1 d . . . . .
H01M H 0.580360 0.190744 0.342324 0.026 Uiso 1 1 calc R . . . .
H01N H 0.551751 0.161895 0.382402 0.026 Uiso 1 1 calc R . . . .
C01D C 0.8166(3) 0.5408(3) 0.77700(17) 0.0296(14) Uani 1 1 d . . . . .
H01C H 0.772664 0.547402 0.766866 0.035 Uiso 1 1 calc R . . . .
H01D H 0.813372 0.529077 0.805628 0.035 Uiso 1 1 calc R . . . .
C01E C 0.9747(2) 0.5816(2) 0.98016(15) 0.0218(12) Uani 1 1 d . . . . .
H2AA H 0.972211 0.551268 1.001581 0.026 Uiso 1 1 calc R . . . .
HC H 0.984817 0.619960 0.993127 0.026 Uiso 1 1 calc R . . . .
C01F C 1.0288(2) 0.5655(2) 0.95157(16) 0.0235(13) Uani 1 1 d . . . . .
H3AA H 1.013137 0.534995 0.932595 0.028 Uiso 1 1 calc R . . . .
HD H 1.064179 0.547894 0.967310 0.028 Uiso 1 1 calc R . . . .
C01G C 0.6435(3) -0.0853(3) 0.53208(19) 0.0320(15) Uani 1 1 d . . . . .
H7AA H 0.636790 -0.107009 0.557607 0.038 Uiso 1 1 calc R . . . .
HE H 0.660477 -0.113591 0.511984 0.038 Uiso 1 1 calc R . . . .
C01H C 0.8625(3) 0.5431(3) 0.97130(16) 0.0265(13) Uani 1 1 d . . . . .
H4AA H 0.866340 0.533674 1.000279 0.032 Uiso 1 1 calc R . . . .
HF H 0.869220 0.506144 0.955910 0.032 Uiso 1 1 calc R . . . .
N1I N 0.6874(2) 0.3397(2) 0.67018(14) 0.0344(13) Uani 1 1 d . . . . .
H1I H 0.663684 0.358174 0.652268 0.041 Uiso 1 1 calc R . . . .
C01J C 0.5786(2) 0.0510(2) 0.36242(16) 0.0215(13) Uani 1 1 d . . . . .
C01K C 0.7465(3) -0.0499(3) 0.56495(17) 0.0338(15) Uani 1 1 d . . . . .
H8AA H 0.750114 -0.093177 0.569253 0.041 Uiso 1 1 calc R . . . .
HG H 0.786043 -0.036484 0.551263 0.041 Uiso 1 1 calc R . . . .
C01L C 0.8466(3) 0.4901(3) 0.75352(19) 0.0362(15) Uani 1 1 d . . . . .
H01E H 0.893639 0.491217 0.757216 0.043 Uiso 1 1 calc R . . . .
H01F H 0.830828 0.452112 0.764490 0.043 Uiso 1 1 calc R . . . .
C01M C 0.4414(3) 0.1216(3) 0.35849(19) 0.0375(16) Uani 1 1 d . . . . .
H01O H 0.399228 0.125055 0.345137 0.045 Uiso 1 1 calc R . . . .
H01P H 0.437600 0.139891 0.385463 0.045 Uiso 1 1 calc R . . . .
C01N C 1.0053(3) 0.6486(3) 0.90119(16) 0.0277(14) Uani 1 1 d . . . . .
H5AA H 0.988482 0.620040 0.881236 0.033 Uiso 1 1 calc R . . . .
HH H 1.026596 0.680978 0.886221 0.033 Uiso 1 1 calc R . . . .
C01O C 0.4901(3) 0.1564(3) 0.33432(17) 0.0314(14) Uani 1 1 d . . . . .
H01Q H 0.492864 0.139238 0.306971 0.038 Uiso 1 1 calc R . . . .
H01R H 0.475026 0.197743 0.331623 0.038 Uiso 1 1 calc R . . . .
C01P C 0.6458(3) 0.1062(3) 0.31634(17) 0.0316(15) Uani 1 1 d . . . . .
H01S H 0.683811 0.122724 0.330083 0.038 Uiso 1 1 calc R . . . .
H01T H 0.633694 0.133553 0.294361 0.038 Uiso 1 1 calc R . . . .
C01Q C 0.7263(3) 0.0657(3) 0.53125(18) 0.0398(17) Uani 1 1 d . . . . .
H9AA H 0.771102 0.054810 0.524937 0.048 Uiso 1 1 calc R . . . .
HI H 0.714720 0.099999 0.514209 0.048 Uiso 1 1 calc R . . . .
C01R C 0.8908(3) 0.7144(2) 0.77877(15) 0.0239(13) Uani 1 1 d . . . . .
H01G H 0.918180 0.750109 0.777249 0.029 Uiso 1 1 calc R . . . .
H01H H 0.847339 0.726855 0.787060 0.029 Uiso 1 1 calc R . . . .
N1S N 0.7562(2) 0.2629(2) 0.68473(14) 0.0354(13) Uani 1 1 d . . . . .
C01T C 0.5190(3) 0.0445(3) 0.38714(16) 0.0255(13) Uani 1 1 d . . . . .
H01U H 0.521281 0.072230 0.410161 0.031 Uiso 1 1 calc R . . . .
H01V H 0.517391 0.003818 0.398124 0.031 Uiso 1 1 calc R . . . .
C01U C 0.6720(3) 0.0030(3) 0.33277(18) 0.0328(15) Uani 1 1 d . . . . .
H01W H 0.678988 -0.037287 0.321854 0.039 Uiso 1 1 calc R . . . .
H01X H 0.710024 0.014230 0.348846 0.039 Uiso 1 1 calc R . . . .
C01V C 0.4572(3) 0.0565(3) 0.36364(19) 0.0358(15) Uani 1 1 d . . . . .
H01Y H 0.460967 0.038159 0.336692 0.043 Uiso 1 1 calc R . . . .
HJ H 0.421184 0.036953 0.377741 0.043 Uiso 1 1 calc R . . . .
C01W C 1.0549(2) 0.6175(3) 0.92750(17) 0.0289(14) Uani 1 1 d . . . . .
H6AA H 1.090031 0.603041 0.910091 0.035 Uiso 1 1 calc R . . . .
HK H 1.073307 0.646691 0.946415 0.035 Uiso 1 1 calc R . . . .
C1W C 0.5498(2) 0.5569(2) 0.71901(16) 0.0226(13) Uani 1 1 d . . . . .
H1W H 0.509217 0.556324 0.731927 0.027 Uiso 1 1 calc R . . . .
C01X C 0.8563(3) 0.5484(3) 0.68898(19) 0.0431(17) Uani 1 1 d . . . . .
H01I H 0.903135 0.550744 0.693076 0.052 Uiso 1 1 calc R . . . .
H01J H 0.848488 0.544920 0.659694 0.052 Uiso 1 1 calc R . . . .
C01Y C 0.6623(3) 0.0465(3) 0.29881(18) 0.0351(15) Uani 1 1 d . . . . .
H01Z H 0.701930 0.049519 0.282564 0.042 Uiso 1 1 calc R . . . .
HL H 0.627293 0.032763 0.281059 0.042 Uiso 1 1 calc R . . . .
C01Z C 0.8264(3) 0.6050(3) 0.70369(17) 0.0370(16) Uani 1 1 d . . . . .
H01K H 0.830628 0.635489 0.682459 0.044 Uiso 1 1 calc R . . . .
H01L H 0.780173 0.598239 0.708286 0.044 Uiso 1 1 calc R . . . .
N1Z N 0.6480(2) 0.5774(2) 0.70619(15) 0.0408(15) Uani 1 1 d . . . . .
C020 C 0.5924(3) -0.0216(3) 0.48145(18) 0.0304(14) Uani 1 1 d . . . . .
H02E H 0.608952 -0.045209 0.458609 0.037 Uiso 1 1 calc R . . . .
H02F H 0.551773 -0.002655 0.473117 0.037 Uiso 1 1 calc R . . . .
C021 C 0.8878(3) 0.6851(2) 0.73812(16) 0.0231(13) Uani 1 1 d . . . . .
H02A H 0.864739 0.711089 0.719061 0.028 Uiso 1 1 calc R . . . .
H02B H 0.931806 0.679137 0.727766 0.028 Uiso 1 1 calc R . . . .
C022 C 0.5813(3) -0.0611(3) 0.5177(2) 0.0431(17) Uani 1 1 d . . . . .
H02G H 0.560797 -0.038012 0.539499 0.052 Uiso 1 1 calc R . . . .
H02H H 0.552348 -0.094022 0.510335 0.052 Uiso 1 1 calc R . . . .
C023 C 0.7414(3) -0.0199(3) 0.60459(18) 0.0392(16) Uani 1 1 d . . . . .
H02I H 0.768722 -0.040936 0.624280 0.047 Uiso 1 1 calc R . . . .
H02J H 0.696571 -0.022481 0.614118 0.047 Uiso 1 1 calc R . . . .
C024 C 0.7615(3) 0.0453(3) 0.60303(18) 0.0388(16) Uani 1 1 d . . . . .
H02K H 0.757965 0.062103 0.630442 0.047 Uiso 1 1 calc R . . . .
H02L H 0.807026 0.047369 0.594979 0.047 Uiso 1 1 calc R . . . .
C025 C 0.8487(3) 0.2229(3) 0.64741(17) 0.0384(16) Uani 1 1 d . . . . .
H02O H 0.879180 0.189456 0.649144 0.046 Uiso 1 1 calc R . . . .
H02P H 0.870560 0.258414 0.658213 0.046 Uiso 1 1 calc R . . . .
C026 C 0.8316(3) 0.4929(3) 0.7094(2) 0.0451(18) Uani 1 1 d . . . . .
H02C H 0.784651 0.490782 0.705744 0.054 Uiso 1 1 calc R . . . .
H02D H 0.850644 0.457954 0.695956 0.054 Uiso 1 1 calc R . . . .
C027 C 0.7224(3) 0.0836(3) 0.57433(19) 0.0437(17) Uani 1 1 d . . . . .
H02M H 0.676956 0.082462 0.582809 0.052 Uiso 1 1 calc R . . . .
H02N H 0.737192 0.125114 0.576769 0.052 Uiso 1 1 calc R . . . .
C028 C 0.8329(3) 0.2339(3) 0.60301(17) 0.0327(15) Uani 1 1 d . . . . .
H02Q H 0.872998 0.242999 0.588380 0.039 Uiso 1 1 calc R . . . .
H02R H 0.814781 0.197217 0.591338 0.039 Uiso 1 1 calc R . . . .
C029 C 0.7930(3) 0.2096(3) 0.67321(19) 0.0390(16) Uani 1 1 d . . . . .
H02S H 0.808007 0.189472 0.697906 0.047 Uiso 1 1 calc R . . . .
H02T H 0.764221 0.182000 0.658767 0.047 Uiso 1 1 calc R . . . .
C02A C 0.7859(3) 0.2841(3) 0.59676(18) 0.0375(16) Uani 1 1 d . . . . .
H02U H 0.780233 0.289941 0.567469 0.045 Uiso 1 1 calc R . . . .
H02V H 0.805119 0.320723 0.607744 0.045 Uiso 1 1 calc R . . . .
C02B C 0.7212(3) 0.2927(3) 0.65852(17) 0.0300(14) Uani 1 1 d . . . . .
C02C C 0.7483(4) 0.3461(4) 0.7307(2) 0.060(2) Uani 1 1 d . . . . .
H02W H 0.744738 0.355191 0.759734 0.073 Uiso 1 1 calc R . . . .
H02X H 0.782992 0.371040 0.719489 0.073 Uiso 1 1 calc R . . . .
C02D C 0.6882(3) 0.3616(3) 0.71095(18) 0.0476(19) Uani 1 1 d . . . . .
H02Y H 0.651938 0.344332 0.726108 0.057 Uiso 1 1 calc R . . . .
HM H 0.683021 0.405165 0.710800 0.057 Uiso 1 1 calc R . . . .
C02E C 0.7205(3) 0.2759(3) 0.61558(17) 0.0377(16) Uani 1 1 d . . . . .
H02Z H 0.688921 0.300618 0.601066 0.045 Uiso 1 1 calc R . . . .
HN H 0.707279 0.234037 0.612987 0.045 Uiso 1 1 calc R . . . .
C02F C 0.7659(3) 0.2838(3) 0.72595(17) 0.0444(18) Uani 1 1 d . . . . .
H02 H 0.811467 0.278548 0.733391 0.053 Uiso 1 1 calc R . . . .
HO H 0.739819 0.259438 0.744511 0.053 Uiso 1 1 calc R . . . .

loop_
_atom_site_aniso_label
_atom_site_aniso_U_11
_atom_site_aniso_U_22
_atom_site_aniso_U_33
_atom_site_aniso_U_23
_atom_site_aniso_U_13
_atom_site_aniso_U_12
In01 0.00842(17) 0.01197(19) 0.01127(17) -0.00025(14) 0.00184(14) -0.00082(14)
In1 0.01396(19) 0.01157(19) 0.00963(17) -0.00069(14) -0.00181(14) 0.00138(15)
C1 0.035(4) 0.054(4) 0.030(3) -0.029(3) 0.024(3) -0.026(3)
N1 0.017(2) 0.039(3) 0.018(3) -0.002(2) -0.0030(19) -0.001(2)
In02 0.00919(17) 0.01097(19) 0.01124(17) -0.00182(14) -0.00057(14) -0.00064(14)
In2 0.01141(18) 0.01058(19) 0.01121(17) -0.00074(14) 0.00120(14) -0.00074(14)
N2 0.030(3) 0.013(3) 0.032(3) 0.002(2) 0.000(2) -0.004(2)
In03 0.01059(17) 0.00993(19) 0.01146(17) -0.00075(15) -0.00160(14) -0.00017(14)
In04 0.00998(17) 0.01227(19) 0.01003(17) -0.00133(14) 0.00147(14) 0.00049(15)
In05 0.00887(17) 0.01363(19) 0.01054(17) -0.00190(15) 0.00059(14) -0.00099(15)
In06 0.01333(18) 0.01092(19) 0.01133(17) -0.00352(15) 0.00048(14) -0.00145(15)
In07 0.01519(19) 0.01034(19) 0.01171(18) -0.00245(15) -0.00248(14) -0.00219(15)
In09 0.01162(18) 0.01098(19) 0.01016(17) -0.00127(14) -0.00075(14) -0.00150(15)
S00B 0.0092(6) 0.0152(7) 0.0159(6) -0.0026(5) -0.0007(5) -0.0005(5)
S00C 0.0103(6) 0.0149(7) 0.0120(6) -0.0031(5) 0.0024(5) -0.0029(5)
S00D 0.0131(6) 0.0115(7) 0.0225(7) -0.0003(6) -0.0050(5) 0.0009(5)
S00E 0.0131(6) 0.0118(7) 0.0129(6) -0.0009(5) -0.0015(5) 0.0006(5)
S00F 0.0108(6) 0.0173(7) 0.0121(6) -0.0021(5) -0.0001(5) -0.0017(5)
S00G 0.0126(6) 0.0165(7) 0.0199(7) -0.0079(6) 0.0016(5) -0.0006(5)
S00H 0.0169(7) 0.0140(7) 0.0189(7) -0.0041(6) 0.0018(5) -0.0054(5)
S00I 0.0171(7) 0.0104(7) 0.0193(7) -0.0024(6) -0.0048(5) -0.0012(5)
S00J 0.0147(6) 0.0129(7) 0.0137(6) -0.0030(5) 0.0016(5) -0.0020(5)
S00K 0.0122(6) 0.0141(7) 0.0112(6) -0.0008(5) -0.0006(5) -0.0005(5)
S00L 0.0110(6) 0.0137(7) 0.0138(6) 0.0001(5) 0.0005(5) -0.0006(5)
S00M 0.0225(7) 0.0152(7) 0.0108(6) -0.0019(5) -0.0020(5) 0.0017(6)
S00N 0.0138(7) 0.0159(7) 0.0156(6) -0.0047(5) 0.0011(5) -0.0011(5)
S00O 0.0222(7) 0.0158(7) 0.0124(6) 0.0015(5) -0.0052(5) 0.0054(6)
S00P 0.0130(7) 0.0333(8) 0.0143(7) -0.0075(6) 0.0027(5) -0.0071(6)
S00Q 0.0199(7) 0.0154(7) 0.0140(6) -0.0017(5) 0.0049(5) -0.0047(6)
S00R 0.0145(6) 0.0118(7) 0.0122(6) -0.0003(5) 0.0001(5) 0.0015(5)
N00S 0.019(2) 0.011(2) 0.014(2) -0.0029(19) -0.0020(18) -0.0021(19)
N00T 0.017(2) 0.011(2) 0.010(2) -0.0053(18) 0.0021(18) -0.0014(19)
N00U 0.016(2) 0.018(3) 0.029(3) 0.007(2) -0.004(2) 0.0009(19)
N00V 0.025(3) 0.019(3) 0.021(2) 0.006(2) -0.002(2) -0.003(2)
N00X 0.019(2) 0.022(3) 0.015(2) -0.001(2) 0.0014(19) 0.005(2)
N00Y 0.020(2) 0.020(3) 0.020(2) 0.001(2) -0.0015(19) -0.001(2)
N010 0.037(3) 0.025(3) 0.030(3) 0.006(2) -0.015(2) -0.009(2)
N011 0.027(3) 0.039(3) 0.024(3) 0.009(2) -0.001(2) -0.006(2)
C013 0.015(3) 0.016(3) 0.013(3) -0.003(2) 0.001(2) 0.005(2)
C014 0.020(3) 0.024(3) 0.040(4) 0.005(3) 0.000(3) -0.001(3)
C016 0.025(3) 0.034(4) 0.016(3) -0.005(3) 0.003(2) -0.002(3)
C018 0.041(4) 0.019(3) 0.015(3) 0.004(2) -0.002(3) -0.008(3)
C019 0.021(3) 0.028(3) 0.017(3) -0.002(3) -0.002(2) 0.001(3)
C01A 0.024(3) 0.028(4) 0.038(3) 0.010(3) 0.004(3) -0.006(3)
C01B 0.022(3) 0.014(3) 0.025(3) 0.001(2) -0.006(2) -0.001(2)
C01C 0.025(3) 0.024(3) 0.016(3) 0.002(2) 0.002(2) 0.000(3)
C01D 0.028(3) 0.032(4) 0.029(3) 0.001(3) -0.002(3) -0.001(3)
C01E 0.026(3) 0.021(3) 0.018(3) -0.001(2) -0.011(2) 0.004(2)
C01F 0.020(3) 0.026(3) 0.025(3) -0.001(3) -0.005(2) 0.008(3)
C01G 0.031(3) 0.022(3) 0.043(4) 0.010(3) -0.004(3) -0.009(3)
C01H 0.030(3) 0.024(3) 0.025(3) 0.008(3) 0.005(3) -0.005(3)
N1I 0.034(3) 0.035(3) 0.034(3) -0.002(2) -0.012(2) 0.019(3)
C01J 0.020(3) 0.022(3) 0.023(3) -0.004(3) -0.011(2) -0.003(3)
C01K 0.029(3) 0.035(4) 0.038(4) 0.016(3) 0.002(3) 0.009(3)
C01L 0.032(4) 0.027(4) 0.049(4) 0.002(3) 0.000(3) -0.002(3)
C01M 0.019(3) 0.044(4) 0.050(4) -0.009(3) -0.008(3) -0.001(3)
C01N 0.021(3) 0.034(4) 0.028(3) 0.003(3) 0.001(2) -0.005(3)
C01O 0.031(3) 0.034(4) 0.030(3) -0.003(3) -0.005(3) 0.009(3)
C01P 0.037(4) 0.026(4) 0.032(3) 0.006(3) 0.011(3) 0.000(3)
C01Q 0.059(4) 0.023(4) 0.037(4) 0.011(3) -0.016(3) -0.018(3)
C01R 0.025(3) 0.025(3) 0.022(3) -0.003(3) 0.006(2) 0.001(3)
N1S 0.035(3) 0.040(3) 0.032(3) 0.002(3) -0.003(2) 0.009(3)
C01T 0.029(3) 0.020(3) 0.027(3) 0.003(3) 0.002(3) -0.009(3)
C01U 0.026(3) 0.027(4) 0.046(4) -0.013(3) 0.000(3) -0.005(3)
C01V 0.023(3) 0.041(4) 0.044(4) -0.007(3) -0.002(3) -0.011(3)
C01W 0.013(3) 0.036(4) 0.038(3) 0.005(3) 0.001(3) 0.000(3)
C1W 0.014(3) 0.027(3) 0.027(3) -0.013(3) 0.001(2) -0.001(3)
C01X 0.039(4) 0.051(5) 0.039(4) -0.015(3) 0.006(3) -0.007(3)
C01Y 0.035(4) 0.033(4) 0.037(4) -0.006(3) 0.011(3) 0.003(3)
C01Z 0.038(4) 0.048(4) 0.025(3) 0.005(3) -0.004(3) -0.008(3)
N1Z 0.028(3) 0.052(4) 0.043(3) -0.035(3) 0.017(2) -0.024(3)
C020 0.027(3) 0.023(3) 0.041(4) 0.000(3) -0.014(3) -0.004(3)
C021 0.022(3) 0.023(3) 0.025(3) 0.001(3) 0.004(2) -0.001(2)
C022 0.036(4) 0.029(4) 0.064(5) 0.013(3) -0.008(3) -0.013(3)
C023 0.041(4) 0.043(4) 0.033(4) 0.008(3) -0.005(3) 0.001(3)
C024 0.025(3) 0.056(5) 0.036(4) -0.004(3) -0.008(3) 0.002(3)
C025 0.027(3) 0.054(5) 0.034(4) 0.003(3) 0.003(3) 0.009(3)
C026 0.034(4) 0.041(4) 0.060(5) -0.014(4) 0.013(3) -0.008(3)
C027 0.042(4) 0.038(4) 0.051(4) -0.007(3) -0.007(3) -0.001(3)
C028 0.033(3) 0.035(4) 0.029(3) -0.007(3) 0.006(3) 0.002(3)
C029 0.032(4) 0.044(4) 0.041(4) 0.006(3) 0.005(3) 0.011(3)
C02A 0.046(4) 0.043(4) 0.024(3) -0.002(3) 0.001(3) -0.003(3)
C02B 0.022(3) 0.035(4) 0.033(3) 0.002(3) -0.006(3) 0.004(3)
C02C 0.057(5) 0.080(6) 0.045(4) -0.027(4) -0.021(4) 0.032(4)
C02D 0.050(4) 0.064(5) 0.029(4) -0.019(3) -0.012(3) 0.023(4)
C02E 0.029(3) 0.050(4) 0.035(4) -0.012(3) -0.010(3) 0.008(3)
C02F 0.056(5) 0.057(5) 0.020(3) 0.004(3) -0.009(3) 0.011(4)

loop_
_atom_type_symbol
_atom_type_description
_atom_type_scat_dispersion_real
_atom_type_scat_dispersion_imag
_atom_type_scat_source
C C 0.0033 0.0016 'International Tables Vol C Tables 4.2.6.8 and 6.1.1.4'
H H 0.0000 0.0000 'International Tables Vol C Tables 4.2.6.8 and 6.1.1.4'
In In -0.7276 1.3100 'International Tables Vol C Tables 4.2.6.8 and 6.1.1.4'
N N 0.0061 0.0033 'International Tables Vol C Tables 4.2.6.8 and 6.1.1.4'
S S 0.1246 0.1234 'International Tables Vol C Tables 4.2.6.8 and 6.1.1.4'

loop_
_geom_angle_atom_site_label_1
_geom_angle_atom_site_label_2
_geom_angle_atom_site_label_3
_geom_angle
_geom_angle_site_symmetry_1
_geom_angle_site_symmetry_3
_geom_angle_publ_flag
S00B In01 S00D 108.61(5) 2_664 4_556 ?
S00C In01 S00B 104.88(5) . 2_664 ?
S00C In01 S00D 99.32(5) . 4_556 ?
S00P In01 S00B 114.83(5) . 2_664 ?
S00P In01 S00C 112.79(5) . . ?
S00P In01 S00D 114.91(5) . 4_556 ?
S00E In1 S00R 110.91(5) . . ?
S00M In1 S00E 106.45(5) . . ?
S00M In1 S00R 112.50(5) . . ?
S00O In1 S00E 110.28(5) . . ?
S00O In1 S00M 109.20(5) . . ?
S00O In1 S00R 107.51(5) . . ?
N00S C1 H1 123.0 . . ?
N1Z C1 H1 123.0 . . ?
N1Z C1 N00S 114.0(5) . . ?
C019 N1 C01Z 121.8(5) . . ?
C019 N1 C021 121.3(4) . . ?
C01Z N1 C021 116.8(4) . . ?
S00B In02 S00E 105.56(5) . . ?
S00B In02 S00G 106.49(5) . . ?
S00B In02 S00L 114.06(5) . . ?
S00G In02 S00E 111.06(5) . . ?
S00G In02 S00L 108.21(5) . . ?
S00L In02 S00E 111.37(5) . . ?
S00J In2 S00L 108.52(5) . . ?
S00J In2 S00R 105.33(5) . . ?
S00Q In2 S00J 108.92(5) . . ?
S00Q In2 S00L 109.63(5) . . ?
S00Q In2 S00R 114.39(5) . . ?
S00R In2 S00L 109.82(5) . . ?
C01J N2 H2 118.3 . . ?
C01J N2 C01U 123.4(5) . . ?
C01U N2 H2 118.3 . . ?
S00D In03 S00E 111.44(5) . 3_646 ?
S00D In03 S00I 111.50(5) . . ?
S00D In03 S00K 108.96(5) . . ?
S00I In03 S00E 108.55(5) . 3_646 ?
S00I In03 S00K 106.41(5) . . ?
S00K In03 S00E 109.85(5) . 3_646 ?
S00C In04 S00F 99.51(5) . 4_456 ?
S00C In04 S00Q 104.39(5) . 3_646 ?
S00F In04 S00Q 112.32(5) 4_456 3_646 ?
S00N In04 S00C 113.10(5) . . ?
S00N In04 S00F 111.24(5) . 4_456 ?
S00N In04 S00Q 115.05(5) . 3_646 ?
S00F In05 S00K 107.55(5) . 4_556 ?
S00F In05 S00L 110.35(5) . 2_664 ?
S00F In05 S00P 111.54(5) . . ?
S00K In05 S00L 107.23(4) 4_556 2_664 ?
S00P In05 S00K 112.53(5) . 4_556 ?
S00P In05 S00L 107.56(5) . 2_664 ?
S00G In06 S00J 119.71(5) . . ?
S00G In06 S00M 115.37(5) . . ?
S00M In06 S00J 115.09(5) . . ?
N00T In06 S00G 104.63(11) . . ?
N00T In06 S00J 96.95(11) . . ?
N00T In06 S00M 99.98(11) . . ?
S00I In07 S00H 115.89(5) . . ?
S00I In07 S00O 118.25(5) . 3_646 ?
S00O In07 S00H 117.54(5) 3_646 . ?
N00S In07 S00H 99.26(11) . . ?
N00S In07 S00I 106.05(11) . . ?
N00S In07 S00O 93.73(11) . 3_646 ?
S00H In09 S00K 110.15(5) . . ?
S00H In09 S00R 105.05(5) . 3_646 ?
S00K In09 S00R 109.88(5) . 3_646 ?
S00N In09 S00H 106.74(5) . . ?
S00N In09 S00K 113.73(5) . . ?
S00N In09 S00R 110.88(5) . 3_646 ?
In02 S00B In01 105.21(5) . 2_665 ?
In01 S00C In04 119.23(5) . . ?
In03 S00D In01 105.46(5) . 4_456 ?
In1 S00E In02 107.86(5) . . ?
In1 S00E In03 110.50(5) . 3_656 ?
In03 S00E In02 107.05(5) 3_656 . ?
In05 S00F In04 108.09(5) . 4_556 ?
In06 S00G In02 98.33(5) . . ?
In07 S00H In09 99.62(5) . . ?
In07 S00I In03 101.07(5) . . ?
In06 S00J In2 102.53(5) . . ?
In03 S00K In05 109.73(5) . 4_456 ?
In09 S00K In03 112.51(5) . . ?
In09 S00K In05 108.17(5) . 4_456 ?
In02 S00L In2 111.34(5) . . ?
In02 S00L In05 108.62(5) . 2_665 ?
In2 S00L In05 108.64(5) . 2_665 ?
In1 S00M In06 100.20(5) . . ?
In09 S00N In04 103.54(5) . . ?
In1 S00O In07 98.60(5) . 3_656 ?
In05 S00P In01 105.85(5) . . ?
In2 S00Q In04 103.41(5) . 3_656 ?
In1 S00R In09 111.40(5) . 3_656 ?
In2 S00R In1 110.18(5) . . ?
In2 S00R In09 104.89(5) . 3_656 ?
C1 N00S In07 126.1(4) . . ?
C1W N00S C1 101.8(4) . . ?
C1W N00S In07 129.2(3) . . ?
C1W N00T In06 127.4(3) . . ?
C1W N00T N1Z 106.4(4) . . ?
N1Z N00T In06 125.9(3) . . ?
C013 N00U H00U 118.2 . . ?
C013 N00U C014 123.6(4) . . ?
C014 N00U H00U 118.2 . . ?
C018 N00V H00V 118.3 . . ?
C018 N00V C020 123.5(5) . . ?
C020 N00V H00V 118.3 . . ?
C013 N00X C01E 120.9(4) . . ?
C013 N00X C01H 121.3(4) . . ?
C01H N00X C01E 117.8(4) . . ?
C01J N00Y C01C 122.3(4) . . ?
C01J N00Y C01P 121.1(5) . . ?
C01P N00Y C01C 116.7(4) . . ?
C018 N010 C01G 120.6(5) . . ?
C018 N010 C01K 121.2(5) . . ?
C01G N010 C01K 118.2(5) . . ?
C016 N011 H011 118.2 . . ?
C019 N011 H011 118.2 . . ?
C019 N011 C016 123.5(5) . . ?
N00U C013 C01B 118.1(4) . . ?
N00X C013 N00U 121.4(5) . . ?
N00X C013 C01B 120.4(4) . . ?
N00U C014 H01 110.0 . . ?
N00U C014 H 110.0 . . ?
N00U C014 C01A 108.3(5) . . ?
H01 C014 H 108.4 . . ?
C01A C014 H01 110.0 . . ?
C01A C014 H 110.0 . . ?
N011 C016 H01A 109.8 . . ?
N011 C016 H01B 109.8 . . ?
N011 C016 C01R 109.2(4) . . ?
H01A C016 H01B 108.3 . . ?
C01R C016 H01A 109.8 . . ?
C01R C016 H01B 109.8 . . ?
N00V C018 N010 121.7(5) . . ?
N00V C018 C01Q 117.7(5) . . ?
N010 C018 C01Q 120.6(5) . . ?
N1 C019 N011 121.5(5) . . ?
N1 C019 C01D 120.8(5) . . ?
N011 C019 C01D 117.7(5) . . ?
C014 C01A H0AA 109.5 . . ?
C014 C01A HA 109.5 . . ?
C014 C01A C01H 110.8(5) . . ?
H0AA C01A HA 108.1 . . ?
C01H C01A H0AA 109.5 . . ?
C01H C01A HA 109.5 . . ?
C013 C01B H1AA 109.1 . . ?
C013 C01B HB 109.1 . . ?
C013 C01B C01N 112.3(4) . . ?
H1AA C01B HB 107.9 . . ?
C01N C01B H1AA 109.1 . . ?
C01N C01B HB 109.1 . . ?
N00Y C01C H01M 108.9 . . ?
N00Y C01C H01N 108.9 . . ?
N00Y C01C C01O 113.4(4) . . ?
H01M C01C H01N 107.7 . . ?
C01O C01C H01M 108.9 . . ?
C01O C01C H01N 108.9 . . ?
C019 C01D H01C 108.8 . . ?
C019 C01D H01D 108.8 . . ?
C019 C01D C01L 113.9(5) . . ?
H01C C01D H01D 107.7 . . ?
C01L C01D H01C 108.8 . . ?
C01L C01D H01D 108.8 . . ?
N00X C01E H2AA 108.9 . . ?
N00X C01E HC 108.9 . . ?
N00X C01E C01F 113.5(4) . . ?
H2AA C01E HC 107.7 . . ?
C01F C01E H2AA 108.9 . . ?
C01F C01E HC 108.9 . . ?
C01E C01F H3AA 108.7 . . ?
C01E C01F HD 108.7 . . ?
C01E C01F C01W 114.3(5) . . ?
H3AA C01F HD 107.6 . . ?
C01W C01F H3AA 108.7 . . ?
C01W C01F HD 108.7 . . ?
N010 C01G H7AA 109.4 . . ?
N010 C01G HE 109.4 . . ?
N010 C01G C022 111.0(5) . . ?
H7AA C01G HE 108.0 . . ?
C022 C01G H7AA 109.4 . . ?
C022 C01G HE 109.4 . . ?
N00X C01H C01A 111.2(4) . . ?
N00X C01H H4AA 109.4 . . ?
N00X C01H HF 109.4 . . ?
C01A C01H H4AA 109.4 . . ?
C01A C01H HF 109.4 . . ?
H4AA C01H HF 108.0 . . ?
C02B N1I H1I 118.6 . . ?
C02B N1I C02D 122.7(5) . . ?
C02D N1I H1I 118.6 . . ?
N2 C01J C01T 117.5(5) . . ?
N00Y C01J N2 121.6(5) . . ?
N00Y C01J C01T 120.9(5) . . ?
N010 C01K H8AA 109.1 . . ?
N010 C01K HG 109.1 . . ?
H8AA C01K HG 107.9 . . ?
C023 C01K N010 112.4(5) . . ?
C023 C01K H8AA 109.1 . . ?
C023 C01K HG 109.1 . . ?
C01D C01L H01E 109.1 . . ?
C01D C01L H01F 109.1 . . ?
H01E C01L H01F 107.8 . . ?
C026 C01L C01D 112.6(5) . . ?
C026 C01L H01E 109.1 . . ?
C026 C01L H01F 109.1 . . ?
H01O C01M H01P 107.6 . . ?
C01O C01M H01O 108.6 . . ?
C01O C01M H01P 108.6 . . ?
C01O C01M C01V 114.6(5) . . ?
C01V C01M H01O 108.6 . . ?
C01V C01M H01P 108.6 . . ?
C01B C01N H5AA 108.9 . . ?
C01B C01N HH 108.9 . . ?
H5AA C01N HH 107.7 . . ?
C01W C01N C01B 113.5(5) . . ?
C01W C01N H5AA 108.9 . . ?
C01W C01N HH 108.9 . . ?
C01C C01O C01M 113.3(5) . . ?
C01C C01O H01Q 108.9 . . ?
C01C C01O H01R 108.9 . . ?
C01M C01O H01Q 108.9 . . ?
C01M C01O H01R 108.9 . . ?
H01Q C01O H01R 107.7 . . ?
N00Y C01P H01S 109.4 . . ?
N00Y C01P H01T 109.4 . . ?
N00Y C01P C01Y 111.3(5) . . ?
H01S C01P H01T 108.0 . . ?
C01Y C01P H01S 109.4 . . ?
C01Y C01P H01T 109.4 . . ?
C018 C01Q H9AA 108.9 . . ?
C018 C01Q HI 108.9 . . ?
H9AA C01Q HI 107.7 . . ?
C027 C01Q C018 113.5(5) . . ?
C027 C01Q H9AA 108.9 . . ?
C027 C01Q HI 108.9 . . ?
C016 C01R H01G 109.7 . . ?
C016 C01R H01H 109.7 . . ?
C016 C01R C021 109.9(5) . . ?
H01G C01R H01H 108.2 . . ?
C021 C01R H01G 109.7 . . ?
C021 C01R H01H 109.7 . . ?
C02B N1S C029 122.1(5) . . ?
C02B N1S C02F 122.0(5) . . ?
C02F N1S C029 115.6(5) . . ?
C01J C01T H01U 108.8 . . ?
C01J C01T H01V 108.8 . . ?
C01J C01T C01V 113.7(5) . . ?
H01U C01T H01V 107.7 . . ?
C01V C01T H01U 108.8 . . ?
C01V C01T H01V 108.8 . . ?
N2 C01U H01W 110.1 . . ?
N2 C01U H01X 110.1 . . ?
N2 C01U C01Y 108.0(5) . . ?
H01W C01U H01X 108.4 . . ?
C01Y C01U H01W 110.1 . . ?
C01Y C01U H01X 110.1 . . ?
C01M C01V C01T 114.3(5) . . ?
C01M C01V H01Y 108.7 . . ?
C01M C01V HJ 108.7 . . ?
C01T C01V H01Y 108.7 . . ?
C01T C01V HJ 108.7 . . ?
H01Y C01V HJ 107.6 . . ?
C01F C01W C01N 114.4(4) . . ?
C01F C01W H6AA 108.7 . . ?
C01F C01W HK 108.7 . . ?
C01N C01W H6AA 108.7 . . ?
C01N C01W HK 108.7 . . ?
H6AA C01W HK 107.6 . . ?
N00S C1W H1W 123.5 . . ?
N00T C1W N00S 113.0(5) . . ?
N00T C1W H1W 123.5 . . ?
H01I C01X H01J 107.6 . . ?
C01Z C01X H01I 108.6 . . ?
C01Z C01X H01J 108.6 . . ?
C01Z C01X C026 114.7(5) . . ?
C026 C01X H01I 108.6 . . ?
C026 C01X H01J 108.6 . . ?
C01P C01Y C01U 108.9(5) . . ?
C01P C01Y H01Z 109.9 . . ?
C01P C01Y HL 109.9 . . ?
C01U C01Y H01Z 109.9 . . ?
C01U C01Y HL 109.9 . . ?
H01Z C01Y HL 108.3 . . ?
N1 C01Z C01X 113.6(5) . . ?
N1 C01Z H01K 108.8 . . ?
N1 C01Z H01L 108.8 . . ?
C01X C01Z H01K 108.8 . . ?
C01X C01Z H01L 108.8 . . ?
H01K C01Z H01L 107.7 . . ?
C1 N1Z N00T 104.9(4) . . ?
N00V C020 H02E 110.3 . . ?
N00V C020 H02F 110.3 . . ?
N00V C020 C022 107.2(5) . . ?
H02E C020 H02F 108.5 . . ?
C022 C020 H02E 110.3 . . ?
C022 C020 H02F 110.3 . . ?
N1 C021 C01R 111.0(4) . . ?
N1 C021 H02A 109.4 . . ?
N1 C021 H02B 109.4 . . ?
C01R C021 H02A 109.4 . . ?
C01R C021 H02B 109.4 . . ?
H02A C021 H02B 108.0 . . ?
C01G C022 C020 109.8(5) . . ?
C01G C022 H02G 109.7 . . ?
C01G C022 H02H 109.7 . . ?
C020 C022 H02G 109.7 . . ?
C020 C022 H02H 109.7 . . ?
H02G C022 H02H 108.2 . . ?
C01K C023 H02I 109.0 . . ?
C01K C023 H02J 109.0 . . ?
C01K C023 C024 112.9(5) . . ?
H02I C023 H02J 107.8 . . ?
C024 C023 H02I 109.0 . . ?
C024 C023 H02J 109.0 . . ?
C023 C024 H02K 108.5 . . ?
C023 C024 H02L 108.5 . . ?
H02K C024 H02L 107.5 . . ?
C027 C024 C023 114.9(5) . . ?
C027 C024 H02K 108.5 . . ?
C027 C024 H02L 108.5 . . ?
H02O C025 H02P 107.5 . . ?
C028 C025 H02O 108.5 . . ?
C028 C025 H02P 108.5 . . ?
C029 C025 H02O 108.5 . . ?
C029 C025 H02P 108.5 . . ?
C029 C025 C028 115.0(5) . . ?
C01L C026 C01X 113.6(5) . . ?
C01L C026 H02C 108.8 . . ?
C01L C026 H02D 108.8 . . ?
C01X C026 H02C 108.8 . . ?
C01X C026 H02D 108.8 . . ?
H02C C026 H02D 107.7 . . ?
C01Q C027 C024 114.6(6) . . ?
C01Q C027 H02M 108.6 . . ?
C01Q C027 H02N 108.6 . . ?
C024 C027 H02M 108.6 . . ?
C024 C027 H02N 108.6 . . ?
H02M C027 H02N 107.6 . . ?
C025 C028 H02Q 109.0 . . ?
C025 C028 H02R 109.0 . . ?
H02Q C028 H02R 107.8 . . ?
C02A C028 C025 113.1(5) . . ?
C02A C028 H02Q 109.0 . . ?
C02A C028 H02R 109.0 . . ?
N1S C029 H02S 108.9 . . ?
N1S C029 H02T 108.9 . . ?
C025 C029 N1S 113.2(5) . . ?
C025 C029 H02S 108.9 . . ?
C025 C029 H02T 108.9 . . ?
H02S C029 H02T 107.8 . . ?
C028 C02A H02U 108.3 . . ?
C028 C02A H02V 108.3 . . ?
C028 C02A C02E 115.9(5) . . ?
H02U C02A H02V 107.4 . . ?
C02E C02A H02U 108.3 . . ?
C02E C02A H02V 108.3 . . ?
N1I C02B C02E 118.7(5) . . ?
N1S C02B N1I 120.5(5) . . ?
N1S C02B C02E 120.8(5) . . ?
H02W C02C H02X 107.7 . . ?
C02D C02C H02W 108.9 . . ?
C02D C02C H02X 108.9 . . ?
C02D C02C C02F 113.5(6) . . ?
C02F C02C H02W 108.9 . . ?
C02F C02C H02X 108.9 . . ?
N1I C02D C02C 110.5(5) . . ?
N1I C02D H02Y 109.6 . . ?
N1I C02D HM 109.6 . . ?
C02C C02D H02Y 109.6 . . ?
C02C C02D HM 109.6 . . ?
H02Y C02D HM 108.1 . . ?
C02A C02E H02Z 109.4 . . ?
C02A C02E HN 109.4 . . ?
C02B C02E C02A 111.1(5) . . ?
C02B C02E H02Z 109.4 . . ?
C02B C02E HN 109.4 . . ?
H02Z C02E HN 108.0 . . ?
N1S C02F C02C 112.0(5) . . ?
N1S C02F H02 109.2 . . ?
N1S C02F HO 109.2 . . ?
C02C C02F H02 109.2 . . ?
C02C C02F HO 109.2 . . ?
H02 C02F HO 107.9 . . ?

loop_
_geom_bond_atom_site_label_1
_geom_bond_atom_site_label_2
_geom_bond_distance
_geom_bond_site_symmetry_2
_geom_bond_publ_flag
In01 S00B 2.4774(14) 2_664 ?
In01 S00C 2.4465(13) . ?
In01 S00D 2.4775(15) 4_556 ?
In01 S00P 2.4306(15) . ?
In1 S00E 2.5044(14) . ?
In1 S00M 2.4152(14) . ?
In1 S00O 2.4085(15) . ?
In1 S00R 2.5192(15) . ?
C1 H1 0.9500 . ?
C1 N00S 1.343(7) . ?
C1 N1Z 1.305(7) . ?
N1 C019 1.311(7) . ?
N1 C01Z 1.454(7) . ?
N1 C021 1.475(7) . ?
In02 S00B 2.4011(14) . ?
In02 S00E 2.5160(15) . ?
In02 S00G 2.4314(15) . ?
In02 S00L 2.4939(15) . ?
In2 S00J 2.4326(14) . ?
In2 S00L 2.5119(14) . ?
In2 S00Q 2.3921(15) . ?
In2 S00R 2.5052(15) . ?
N2 H2 0.8800 . ?
N2 C01J 1.315(7) . ?
N2 C01U 1.457(7) . ?
In03 S00D 2.3896(14) . ?
In03 S00E 2.5148(14) 3_646 ?
In03 S00I 2.4486(15) . ?
In03 S00K 2.4981(15) . ?
In04 S00C 2.4527(14) . ?
In04 S00F 2.4690(14) 4_456 ?
In04 S00N 2.4480(15) . ?
In04 S00Q 2.4742(15) 3_646 ?
In05 S00F 2.3984(14) . ?
In05 S00K 2.5270(15) 4_556 ?
In05 S00L 2.5378(15) 2_664 ?
In05 S00P 2.4023(14) . ?
In06 S00G 2.4057(14) . ?
In06 S00J 2.4232(15) . ?
In06 S00M 2.4184(15) . ?
In06 N00T 2.202(4) . ?
In07 S00H 2.4285(15) . ?
In07 S00I 2.4205(14) . ?
In07 S00O 2.4242(15) 3_646 ?
In07 N00S 2.219(4) . ?
In09 S00H 2.4457(15) . ?
In09 S00K 2.4912(14) . ?
In09 S00N 2.3971(15) . ?
In09 S00R 2.5248(14) 3_646 ?
N00S C1W 1.322(6) . ?
N00T C1W 1.320(6) . ?
N00T N1Z 1.361(6) . ?
N00U H00U 0.8800 . ?
N00U C013 1.324(6) . ?
N00U C014 1.457(7) . ?
N00V H00V 0.8800 . ?
N00V C018 1.317(7) . ?
N00V C020 1.451(7) . ?
N00X C013 1.323(6) . ?
N00X C01E 1.480(6) . ?
N00X C01H 1.461(7) . ?
N00Y C01C 1.482(7) . ?
N00Y C01J 1.315(7) . ?
N00Y C01P 1.466(7) . ?
N010 C018 1.321(7) . ?
N010 C01G 1.470(7) . ?
N010 C01K 1.493(7) . ?
N011 H011 0.8800 . ?
N011 C016 1.458(7) . ?
N011 C019 1.329(7) . ?
C013 C01B 1.487(7) . ?
C014 H01 0.9900 . ?
C014 H 0.9900 . ?
C014 C01A 1.496(8) . ?
C016 H01A 0.9900 . ?
C016 H01B 0.9900 . ?
C016 C01R 1.505(7) . ?
C018 C01Q 1.514(8) . ?
C019 C01D 1.489(8) . ?
C01A H0AA 0.9900 . ?
C01A HA 0.9900 . ?
C01A C01H 1.508(8) . ?
C01B H1AA 0.9900 . ?
C01B HB 0.9900 . ?
C01B C01N 1.535(7) . ?
C01C H01M 0.9900 . ?
C01C H01N 0.9900 . ?
C01C C01O 1.511(7) . ?
C01D H01C 0.9900 . ?
C01D H01D 0.9900 . ?
C01D C01L 1.519(8) . ?
C01E H2AA 0.9900 . ?
C01E HC 0.9900 . ?
C01E C01F 1.520(7) . ?
C01F H3AA 0.9900 . ?
C01F HD 0.9900 . ?
C01F C01W 1.521(8) . ?
C01G H7AA 0.9900 . ?
C01G HE 0.9900 . ?
C01G C022 1.488(8) . ?
C01H H4AA 0.9900 . ?
C01H HF 0.9900 . ?
N1I H1I 0.8800 . ?
N1I C02B 1.332(7) . ?
N1I C02D 1.443(7) . ?
C01J C01T 1.498(7) . ?
C01K H8AA 0.9900 . ?
C01K HG 0.9900 . ?
C01K C023 1.486(8) . ?
C01L H01E 0.9900 . ?
C01L H01F 0.9900 . ?
C01L C026 1.503(9) . ?
C01M H01O 0.9900 . ?
C01M H01P 0.9900 . ?
C01M C01O 1.514(8) . ?
C01M C01V 1.519(9) . ?
C01N H5AA 0.9900 . ?
C01N HH 0.9900 . ?
C01N C01W 1.528(8) . ?
C01O H01Q 0.9900 . ?
C01O H01R 0.9900 . ?
C01P H01S 0.9900 . ?
C01P H01T 0.9900 . ?
C01P C01Y 1.509(8) . ?
C01Q H9AA 0.9900 . ?
C01Q HI 0.9900 . ?
C01Q C027 1.491(8) . ?
C01R H01G 0.9900 . ?
C01R H01H 0.9900 . ?
C01R C021 1.506(7) . ?
N1S C029 1.479(8) . ?
N1S C02B 1.322(7) . ?
N1S C02F 1.463(7) . ?
C01T H01U 0.9900 . ?
C01T H01V 0.9900 . ?
C01T C01V 1.533(8) . ?
C01U H01W 0.9900 . ?
C01U H01X 0.9900 . ?
C01U C01Y 1.511(8) . ?
C01V H01Y 0.9900 . ?
C01V HJ 0.9900 . ?
C01W H6AA 0.9900 . ?
C01W HK 0.9900 . ?
C1W H1W 0.9500 . ?
C01X H01I 0.9900 . ?
C01X H01J 0.9900 . ?
C01X C01Z 1.505(9) . ?
C01X C026 1.514(9) . ?
C01Y H01Z 0.9900 . ?
C01Y HL 0.9900 . ?
C01Z H01K 0.9900 . ?
C01Z H01L 0.9900 . ?
C020 H02E 0.9900 . ?
C020 H02F 0.9900 . ?
C020 C022 1.517(8) . ?
C021 H02A 0.9900 . ?
C021 H02B 0.9900 . ?
C022 H02G 0.9900 . ?
C022 H02H 0.9900 . ?
C023 H02I 0.9900 . ?
C023 H02J 0.9900 . ?
C023 C024 1.532(9) . ?
C024 H02K 0.9900 . ?
C024 H02L 0.9900 . ?
C024 C027 1.526(9) . ?
C025 H02O 0.9900 . ?
C025 H02P 0.9900 . ?
C025 C028 1.533(8) . ?
C025 C029 1.477(8) . ?
C026 H02C 0.9900 . ?
C026 H02D 0.9900 . ?
C027 H02M 0.9900 . ?
C027 H02N 0.9900 . ?
C028 H02Q 0.9900 . ?
C028 H02R 0.9900 . ?
C028 C02A 1.513(8) . ?
C029 H02S 0.9900 . ?
C029 H02T 0.9900 . ?
C02A H02U 0.9900 . ?
C02A H02V 0.9900 . ?
C02A C02E 1.514(8) . ?
C02B C02E 1.477(8) . ?
C02C H02W 0.9900 . ?
C02C H02X 0.9900 . ?
C02C C02D 1.460(9) . ?
C02C C02F 1.464(10) . ?
C02D H02Y 0.9900 . ?
C02D HM 0.9900 . ?
C02E H02Z 0.9900 . ?
C02E HN 0.9900 . ?
C02F H02 0.9900 . ?
C02F HO 0.9900 . ?
